data_8102775
loop_
_publ_author_name
'Janina Karolak-Wojciechowska'
'Ma&#x00BB;gorzata Szczesio'
'Sabiha Alper-Hayta'
'Esin Aki'
'Ismail Yal\,cin'

_publ_section_title
;
 Crystal structure of
 3,4-dihydro-3-oxo-6-ethoxycarbonyl-2H-1,4-benzoxazine-2-acetate,
 C15H17NO6
;
_journal_issue 3
_journal_name_full 'Zeitschrift f\"ur Kristallographie - New Crystal Structures'
_journal_page_first 531
_journal_volume 225
_journal_year 2010
_chemical_formula_moiety 'C15 H17 N O6'
_chemical_formula_sum 'C15 H17 N O6'
_chemical_formula_weight 307.30
_chemical_name_systematic
; 
3,4-Dihydro-3-oxo-6-ethoxycarbonyl-2<i>H</i>-1,4-benzoxazine-2-acetate

;
_space_group_IT_number 2
_symmetry_cell_setting triclinic
_symmetry_space_group_name_Hall '-P 1'
_symmetry_space_group_name_H-M 'P -1'
_atom_sites_solution_hydrogens geom
_atom_sites_solution_primary direct
_atom_sites_solution_secondary difmap
_audit_creation_method SHELXL-97
_cell_angle_alpha 80.681(4)
_cell_angle_beta 84.982(3)
_cell_angle_gamma 84.376(4)
_cell_formula_units_Z 2
_cell_length_a 7.6096(3)
_cell_length_b 8.3617(5)
_cell_length_c 12.3169(5)
_cell_measurement_reflns_used 11151
_cell_measurement_temperature 290
_cell_measurement_theta_max 36.1632
_cell_measurement_theta_min 1.6770
_cell_volume 767.60(6)
_computing_cell_refinement 'CrysAlis RED [4]'
_computing_data_collection 'CrysAlis CCD [4]'
_computing_data_reduction 'CrysAlis RED [4]'
_computing_molecular_graphics 'SHELXTL [5] and <i>Mercury</i> [6]'
_computing_publication_material 'PLATON [7]'
_computing_structure_refinement 'SHELXTL [5]'
_computing_structure_solution 'SHELXTL [5]'
_diffrn_ambient_temperature 290
_diffrn_measured_fraction_theta_full 0.996
_diffrn_measured_fraction_theta_max 0.996
_diffrn_measurement_device_type 'Kuma KM-4 CCD'
_diffrn_measurement_method \w
_diffrn_radiation_monochromator graphite
_diffrn_radiation_source 'fine-focus sealed tube'
_diffrn_radiation_type MoK\a
_diffrn_radiation_wavelength 0.71073
_diffrn_reflns_av_R_equivalents 0.0372
_diffrn_reflns_av_sigmaI/netI 0.0165
_diffrn_reflns_limit_h_max 7
_diffrn_reflns_limit_h_min -9
_diffrn_reflns_limit_k_max 9
_diffrn_reflns_limit_k_min -9
_diffrn_reflns_limit_l_max 14
_diffrn_reflns_limit_l_min -14
_diffrn_reflns_number 17686
_diffrn_reflns_theta_full 25.00
_diffrn_reflns_theta_max 25.00
_diffrn_reflns_theta_min 2.48
_exptl_absorpt_coefficient_mu 0.104
_exptl_absorpt_correction_T_max 1.00000
_exptl_absorpt_correction_T_min 0.64581
_exptl_absorpt_correction_type multi-scan
_exptl_absorpt_process_details
;
CrysAlis RED, Oxford Diffraction Ltd.,
Version 1.171.32.37 (release 24-10-2008 CrysAlis171 .NET)
(compiled Oct 24 2008,09:44:38)
Empirical absorption correction using spherical harmonics,
 implemented in SCALE3 ABSPACK scaling algorithm.
;
_exptl_crystal_colour white
_exptl_crystal_density_diffrn 1.330
_exptl_crystal_density_method 'not measured'
_exptl_crystal_description PRISMATIC
_exptl_crystal_F_000 324
_exptl_crystal_size_max 0.6
_exptl_crystal_size_mid 0.22
_exptl_crystal_size_min 0.07
_refine_diff_density_max 0.374
_refine_diff_density_min -0.231
_refine_diff_density_rms 0.037
_refine_ls_extinction_coef 0.019(7)
_refine_ls_extinction_expression Fc^*^=kFc[1+0.001xFc^2^\l^3^/sin(2\q)]^-1/4^
_refine_ls_extinction_method SHELXL
_refine_ls_goodness_of_fit_ref 1.138
_refine_ls_hydrogen_treatment constr
_refine_ls_matrix_type full
_refine_ls_number_parameters 233
_refine_ls_number_reflns 2677
_refine_ls_number_restraints 7
_refine_ls_restrained_S_all 1.160
_refine_ls_R_factor_all 0.0584
_refine_ls_R_factor_gt 0.0494
_refine_ls_shift/su_max 0.001
_refine_ls_shift/su_mean 0.000
_refine_ls_structure_factor_coef Fsqd
_refine_ls_weighting_details 'calc w=1/[\s^2^(Fo^2^)+(0.1038P)^2^+0.0812P] where P=(Fo^2^+2Fc^2^)/3'
_refine_ls_weighting_scheme calc
_refine_ls_wR_factor_gt 0.1643
_refine_ls_wR_factor_ref 0.1693
_reflns_number_gt 2152
_reflns_number_total 2677
_reflns_threshold_expression >2sigma(I)
_cod_data_source_file 1267-3074.cff
_cod_data_source_block s6
_cod_database_code 8102775

loop_
_symmetry_equiv_pos_as_xyz
'x, y, z'
'-x, -y, -z'

loop_
_atom_site_label
_atom_site_type_symbol
_atom_site_fract_x
_atom_site_fract_y
_atom_site_fract_z
_atom_site_U_iso_or_equiv
_atom_site_adp_type
_atom_site_occupancy
_atom_site_symmetry_multiplicity
_atom_site_calc_flag
_atom_site_refinement_flags
_atom_site_disorder_assembly
_atom_site_disorder_group
N1 N 0.70490(18) 0.61816(16) 0.98149(12) 0.0488(4) Uani 1 1 d . . .
H1 H 0.6632 0.5484 0.9487 0.059 Uiso 1 1 calc R . .
C2 C 0.6082(2) 0.6716(2) 1.06695(14) 0.0474(4) Uani 1 1 d . . .
O2 O 0.46850(16) 0.61910(16) 1.10703(11) 0.0619(4) Uani 1 1 d . . .
C3 C 0.6832(2) 0.8106(2) 1.10938(13) 0.0454(4) Uani 1 1 d . . .
H3 H 0.6560 0.9087 1.0576 0.054 Uiso 1 1 d R . .
O4 O 0.87183(15) 0.78542(15) 1.11016(9) 0.0508(4) Uani 1 1 d . . .
C5 C 1.1233(2) 0.8028(2) 0.98253(15) 0.0510(5) Uani 1 1 d . . .
H5 H 1.1779 0.8570 1.0288 0.061 Uiso 1 1 calc R . .
C5A C 0.9546(2) 0.75629(19) 1.01108(14) 0.0447(4) Uani 1 1 d . . .
C6 C 1.2109(2) 0.7688(2) 0.88507(16) 0.0536(5) Uani 1 1 d . . .
H6 H 1.3245 0.8006 0.8652 0.064 Uiso 1 1 calc R . .
C7 C 1.1287(2) 0.6863(2) 0.81603(15) 0.0517(5) Uani 1 1 d . . .
C8 C 0.9602(2) 0.6370(2) 0.84662(14) 0.0502(5) Uani 1 1 d . . .
H8 H 0.9067 0.5801 0.8015 0.060 Uiso 1 1 calc R . .
C8A C 0.8715(2) 0.67193(19) 0.94373(14) 0.0448(4) Uani 1 1 d . . .
C31 C 0.6089(2) 0.8291(2) 1.22520(14) 0.0519(5) Uani 1 1 d . . .
H31A H 0.6164 0.7238 1.2719 0.062 Uiso 1 1 calc R . .
H31B H 0.6783 0.9005 1.2553 0.062 Uiso 1 1 calc R . .
C32 C 0.4200(3) 0.8981(2) 1.22431(15) 0.0566(5) Uani 1 1 d . . .
O32 O 0.36275(19) 0.99791(19) 1.15229(12) 0.0768(5) Uani 1 1 d . . .
O33 O 0.3232(2) 0.8388(2) 1.31242(13) 0.0878(6) Uani 1 1 d . A .
C35 C 0.0347(11) 0.7865(12) 1.3892(6) 0.148(4) Uani 0.60 1 d PDU A 1
H35A H 0.1059 0.7334 1.4474 0.223 Uiso 0.60 1 calc PR A 1
H35B H 0.0013 0.7071 1.3484 0.223 Uiso 0.60 1 calc PR A 1
H35C H -0.0697 0.8415 1.4203 0.223 Uiso 0.60 1 calc PR A 1
C35' C 0.0614(13) 0.8464(18) 1.4270(6) 0.164(6) Uani 0.40 1 d PDU A 2
H35D H -0.0654 0.8548 1.4278 0.246 Uiso 0.40 1 calc PR A 2
H35E H 0.0965 0.9113 1.4777 0.246 Uiso 0.40 1 calc PR A 2
H35F H 0.1042 0.7349 1.4487 0.246 Uiso 0.40 1 calc PR A 2
C71 C 1.2199(3) 0.6438(3) 0.71230(17) 0.0657(6) Uani 1 1 d . B .
O72 O 1.3678(2) 0.7163(3) 0.68506(14) 0.0984(6) Uani 1 1 d . . .
C73 C 1.4759(14) 0.7285(13) 0.5773(9) 0.090(3) Uani 0.40 1 d PDU B 3
H73A H 1.4987 0.8402 0.5486 0.107 Uiso 0.40 1 calc PR B 3
H73B H 1.4192 0.6835 0.5229 0.107 Uiso 0.40 1 calc PR B 3
C74 C 1.6411(11) 0.6281(12) 0.6103(8) 0.096(2) Uani 0.40 1 d PDU B 3
H74A H 1.7057 0.6862 0.6525 0.144 Uiso 0.40 1 calc PR B 3
H74B H 1.7128 0.6061 0.5454 0.144 Uiso 0.40 1 calc PR B 3
H74C H 1.6111 0.5274 0.6541 0.144 Uiso 0.40 1 calc PR B 3
C74' C 1.6343(10) 0.7423(11) 0.5770(6) 0.136(3) Uani 0.60 1 d PDU B 4
H74D H 1.5961 0.8549 0.5552 0.203 Uiso 0.60 1 calc PR B 4
H74E H 1.7151 0.7051 0.5202 0.203 Uiso 0.60 1 calc PR B 4
H74F H 1.6926 0.7299 0.6443 0.203 Uiso 0.60 1 calc PR B 4
C73' C 1.4777(9) 0.6446(8) 0.5948(6) 0.0834(19) Uani 0.60 1 d PDU B 4
H73C H 1.4144 0.6571 0.5285 0.100 Uiso 0.60 1 calc PR B 4
H73D H 1.5124 0.5301 0.6177 0.100 Uiso 0.60 1 calc PR B 4
O71 O 1.1703(3) 0.5520(2) 0.65868(14) 0.1009(6) Uani 1 1 d . . .
C34 C 0.1365(4) 0.9049(5) 1.3152(3) 0.1262(13) Uani 1 1 d DU . .
H34A H 0.1238 1.0085 1.3422 0.151 Uiso 1 1 calc R A 1
H34B H 0.0944 0.9215 1.2418 0.151 Uiso 1 1 calc R A 1

loop_
_atom_site_aniso_label
_atom_site_aniso_U_11
_atom_site_aniso_U_22
_atom_site_aniso_U_33
_atom_site_aniso_U_23
_atom_site_aniso_U_13
_atom_site_aniso_U_12
N1 0.0491(9) 0.0430(8) 0.0584(9) -0.0139(6) -0.0070(7) -0.0123(6)
C2 0.0443(10) 0.0427(9) 0.0561(10) -0.0059(7) -0.0092(8) -0.0062(7)
O2 0.0500(8) 0.0644(8) 0.0765(9) -0.0208(7) 0.0022(6) -0.0207(6)
C3 0.0435(10) 0.0439(9) 0.0501(9) -0.0070(7) -0.0061(7) -0.0081(7)
O4 0.0434(7) 0.0595(8) 0.0534(7) -0.0160(6) -0.0053(5) -0.0104(5)
C5 0.0476(10) 0.0457(10) 0.0624(11) -0.0126(8) -0.0061(8) -0.0092(7)
C5A 0.0458(10) 0.0387(8) 0.0502(9) -0.0065(7) -0.0075(7) -0.0032(7)
C6 0.0462(10) 0.0469(10) 0.0660(11) -0.0045(8) -0.0018(8) -0.0049(7)
C7 0.0556(11) 0.0437(9) 0.0534(10) -0.0032(8) -0.0050(8) 0.0010(8)
C8 0.0567(11) 0.0430(9) 0.0523(10) -0.0085(7) -0.0097(8) -0.0050(7)
C8A 0.0465(10) 0.0352(8) 0.0527(10) -0.0033(7) -0.0092(7) -0.0046(7)
C31 0.0511(11) 0.0553(10) 0.0506(10) -0.0081(8) -0.0079(8) -0.0077(8)
C32 0.0566(12) 0.0635(12) 0.0519(10) -0.0166(9) -0.0016(8) -0.0055(9)
O32 0.0748(10) 0.0823(11) 0.0675(9) -0.0054(8) -0.0117(7) 0.0172(8)
O33 0.0607(10) 0.1261(15) 0.0673(10) 0.0001(9) 0.0122(7) -0.0016(9)
C35 0.092(4) 0.229(10) 0.121(5) 0.023(6) -0.035(4) -0.060(5)
C35' 0.047(5) 0.314(18) 0.141(8) -0.087(9) 0.036(6) -0.022(7)
C71 0.0667(14) 0.0713(13) 0.0574(11) -0.0093(10) -0.0019(9) -0.0016(10)
O72 0.0720(11) 0.1521(18) 0.0772(11) -0.0394(11) 0.0197(8) -0.0260(11)
C73 0.089(6) 0.111(8) 0.064(5) -0.006(6) 0.008(3) -0.011(6)
C74 0.073(6) 0.111(6) 0.099(6) -0.009(5) 0.009(4) -0.013(4)
C74' 0.093(5) 0.190(8) 0.118(5) -0.016(5) 0.037(4) -0.037(5)
C73' 0.078(4) 0.098(4) 0.069(3) -0.013(4) 0.027(2) -0.010(3)
O71 0.1163(15) 0.1209(15) 0.0741(11) -0.0426(11) 0.0150(9) -0.0266(11)
C34 0.0658(18) 0.200(4) 0.104(2) -0.018(2) 0.0117(15) 0.0059(19)

loop_
_atom_type_symbol
_atom_type_description
_atom_type_scat_dispersion_real
_atom_type_scat_dispersion_imag
_atom_type_scat_source
C C 0.0033 0.0016 'International Tables Vol C Tables 4.2.6.8 and 6.1.1.4'
H H 0.0000 0.0000 'International Tables Vol C Tables 4.2.6.8 and 6.1.1.4'
N N 0.0061 0.0033 'International Tables Vol C Tables 4.2.6.8 and 6.1.1.4'
O O 0.0106 0.0060 'International Tables Vol C Tables 4.2.6.8 and 6.1.1.4'

loop_
_geom_angle_atom_site_label_1
_geom_angle_atom_site_label_2
_geom_angle_atom_site_label_3
_geom_angle
_geom_angle_site_symmetry_1
_geom_angle_site_symmetry_3
_geom_angle_publ_flag
C2 N1 C8A 122.42(14) . . ?
O2 C2 N1 124.17(15) . . ?
O2 C2 C3 121.44(15) . . ?
N1 C2 C3 114.36(14) . . ?
O4 C3 C31 107.94(13) . . ?
O4 C3 C2 110.97(13) . . ?
C31 C3 C2 112.20(14) . . ?
C5A O4 C3 113.60(12) . . ?
C6 C5 C5A 119.73(16) . . ?
O4 C5A C5 119.06(15) . . ?
O4 C5A C8A 119.79(15) . . ?
C5 C5A C8A 121.04(16) . . ?
C5 C6 C7 119.94(16) . . ?
C8 C7 C6 119.88(17) . . ?
C8 C7 C71 118.50(18) . . ?
C6 C7 C71 121.57(18) . . ?
C7 C8 C8A 120.35(16) . . ?
C8 C8A C5A 119.03(16) . . ?
C8 C8A N1 122.81(15) . . ?
C5A C8A N1 118.05(15) . . ?
C32 C31 C3 110.34(14) . . ?
O32 C32 O33 123.26(19) . . ?
O32 C32 C31 124.11(18) . . ?
O33 C32 C31 112.63(17) . . ?
C32 O33 C34 114.3(2) . . ?
O71 C71 O72 122.6(2) . . ?
O71 C71 C7 125.0(2) . . ?
O72 C71 C7 112.4(2) . . ?
C71 O72 C73 127.5(5) . . ?
C71 O72 C73' 111.4(3) . . ?
C73 O72 C73' 27.0(4) . . ?
O72 C73 C74 101.0(7) . . ?
O72 C73' C74' 102.6(5) . . ?
C35 C34 C35' 31.2(6) . . ?
C35 C34 O33 107.3(5) . . ?
C35' C34 O33 105.4(5) . . ?

loop_
_geom_bond_atom_site_label_1
_geom_bond_atom_site_label_2
_geom_bond_distance
_geom_bond_site_symmetry_2
_geom_bond_publ_flag
N1 C2 1.342(2) . ?
N1 C8A 1.402(2) . ?
C2 O2 1.223(2) . ?
C2 C3 1.526(2) . ?
C3 O4 1.431(2) . ?
C3 C31 1.514(2) . ?
O4 C5A 1.370(2) . ?
C5 C6 1.378(3) . ?
C5 C5A 1.378(2) . ?
C5A C8A 1.398(2) . ?
C6 C7 1.399(3) . ?
C7 C8 1.388(3) . ?
C7 C71 1.478(3) . ?
C8 C8A 1.380(2) . ?
C31 C32 1.496(3) . ?
C32 O32 1.196(2) . ?
C32 O33 1.313(2) . ?
O33 C34 1.473(3) . ?
C35 C34 1.464(4) . ?
C35' C34 1.470(5) . ?
C71 O71 1.197(3) . ?
C71 O72 1.322(3) . ?
O72 C73 1.493(11) . ?
O72 C73' 1.500(7) . ?
C73 C74 1.491(11) . ?
C74' C73' 1.491(8) . ?
